data_7209634
loop_
_publ_author_name
'Jhu, Zih-Rong'
'Yang, Chen-I'
'Lee, Gene-Hsiang'

_publ_section_title
;
 Two new series of rare-earth organic frameworks involving two structural
 architectures: syntheses, structures and magnetic properties
;
_journal_issue 13
_journal_name_full CrystEngComm
_journal_page_first 2456
_journal_paper_doi 10.1039/c3ce26766k
_journal_volume 15
_journal_year 2013
_chemical_formula_moiety 'C24 H44 Ho2 N2 O18'
_chemical_formula_sum 'C24 H44 Ho2 N2 O18'
_chemical_formula_weight 978.47
_chemical_name_systematic
;
?
;
_space_group_IT_number 14
_symmetry_cell_setting monoclinic
_symmetry_space_group_name_Hall '-P 2yn'
_symmetry_space_group_name_H-M 'P 1 21/n 1'
_atom_sites_solution_hydrogens geom
_atom_sites_solution_primary direct
_atom_sites_solution_secondary difmap
_audit_creation_method SHELXL-97
_cell_angle_alpha 90.00
_cell_angle_beta 106.6290(10)
_cell_angle_gamma 90.00
_cell_formula_units_Z 2
_cell_length_a 10.2606(5)
_cell_length_b 13.2388(7)
_cell_length_c 12.8502(7)
_cell_measurement_reflns_used 0
_cell_measurement_temperature 200(2)
_cell_measurement_theta_max 0
_cell_measurement_theta_min 0
_cell_volume 1672.54(15)
_computing_molecular_graphics 'Ortep-3 for Windows (Farrugia, 1997)'
_computing_publication_material 'WinGX publication routines (Farrugia, 1999)'
_computing_structure_refinement 'SHELXL-97 (Sheldrick, 1997)'
_computing_structure_solution 'SHELXS-86 (Sheldrick, 1986)'
_diffrn_ambient_temperature 200(2)
_diffrn_measured_fraction_theta_full 0.995
_diffrn_measured_fraction_theta_max 0.995
_diffrn_radiation_monochromator graphite
_diffrn_radiation_source 'fine-focus sealed tube'
_diffrn_radiation_type MoK\a
_diffrn_radiation_wavelength 0.71073
_diffrn_reflns_av_R_equivalents 0.0244
_diffrn_reflns_av_sigmaI/netI 0.0256
_diffrn_reflns_limit_h_max 12
_diffrn_reflns_limit_h_min -5
_diffrn_reflns_limit_k_max 15
_diffrn_reflns_limit_k_min -15
_diffrn_reflns_limit_l_max 12
_diffrn_reflns_limit_l_min -15
_diffrn_reflns_number 9370
_diffrn_reflns_theta_full 25.00
_diffrn_reflns_theta_max 25.00
_diffrn_reflns_theta_min 2.25
_exptl_absorpt_coefficient_mu 4.774
_exptl_absorpt_correction_T_max 0.7013
_exptl_absorpt_correction_T_min 0.3284
_exptl_absorpt_correction_type multi-scan
_exptl_crystal_colour 'pale yellow'
_exptl_crystal_density_diffrn 1.943
_exptl_crystal_density_method 'not measured'
_exptl_crystal_description prism
_exptl_crystal_F_000 960
_exptl_crystal_size_max 0.30
_exptl_crystal_size_mid 0.15
_exptl_crystal_size_min 0.08
_refine_diff_density_max 1.036
_refine_diff_density_min -1.088
_refine_diff_density_rms 0.392
_refine_ls_extinction_method none
_refine_ls_goodness_of_fit_ref 1.288
_refine_ls_hydrogen_treatment constr
_refine_ls_matrix_type full
_refine_ls_number_parameters 217
_refine_ls_number_reflns 2928
_refine_ls_number_restraints 0
_refine_ls_restrained_S_all 1.288
_refine_ls_R_factor_all 0.0433
_refine_ls_R_factor_gt 0.0347
_refine_ls_shift/su_max 0.001
_refine_ls_shift/su_mean 0.000
_refine_ls_structure_factor_coef Fsqd
_refine_ls_weighting_details 'calc w=1/[\s^2^(Fo^2^)+(0.0466P)^2^+8.4120P] where P=(Fo^2^+2Fc^2^)/3'
_refine_ls_weighting_scheme calc
_refine_ls_wR_factor_gt 0.0975
_refine_ls_wR_factor_ref 0.1150
_reflns_number_gt 2502
_reflns_number_total 2928
_reflns_threshold_expression >2sigma(I)
_cod_data_source_file c3ce26766k.txt
_cod_data_source_block a13499a
_cod_original_sg_symbol_H-M 'P 21/n'
_cod_database_code 7209634

loop_
_symmetry_equiv_pos_as_xyz
'x, y, z'
'-x+1/2, y+1/2, -z+1/2'
'-x, -y, -z'
'x-1/2, -y-1/2, z-1/2'

loop_
_atom_site_label
_atom_site_type_symbol
_atom_site_fract_x
_atom_site_fract_y
_atom_site_fract_z
_atom_site_U_iso_or_equiv
_atom_site_adp_type
_atom_site_occupancy
_atom_site_symmetry_multiplicity
_atom_site_calc_flag
_atom_site_refinement_flags
C1 C -0.0497(7) 0.3113(5) 0.9417(6) 0.0241(16) Uani 1 1 d .
C2 C -0.0929(7) 0.2020(5) 0.9134(6) 0.0273(17) Uani 1 1 d .
C3 C -0.113(2) 0.1480(14) 1.0082(17) 0.056(5) Uani 0.50 1 d P
H3A H -0.0327 0.1565 1.0706 0.083 Uiso 0.50 1 calc PR
H3B H -0.1277 0.0759 0.9911 0.083 Uiso 0.50 1 calc PR
H3C H -0.1930 0.1756 1.0257 0.083 Uiso 0.50 1 calc PR
C4 C 0.0131(11) 0.1359(8) 0.8787(10) 0.066(3) Uani 1 1 d .
H4A H 0.0777 0.1046 0.9430 0.079 Uiso 1 1 calc R
H4B H 0.0650 0.1773 0.8402 0.079 Uiso 1 1 calc R
C5 C -0.2168(11) 0.1927(7) 0.8124(8) 0.054(3) Uani 1 1 d .
C6 C -0.2069(15) 0.2555(8) 0.7198(9) 0.083(4) Uani 1 1 d .
H6A H -0.2878 0.2450 0.6582 0.124 Uiso 1 1 calc R
H6B H -0.1256 0.2362 0.6990 0.124 Uiso 1 1 calc R
H6C H -0.2007 0.3268 0.7410 0.124 Uiso 1 1 calc R
C7 C -0.3514(12) 0.2239(11) 0.8418(13) 0.089(5) Uani 1 1 d .
H7A H -0.3599 0.1833 0.9033 0.134 Uiso 1 1 calc R
H7B H -0.4305 0.2122 0.7789 0.134 Uiso 1 1 calc R
H7C H -0.3468 0.2957 0.8615 0.134 Uiso 1 1 calc R
C8 C 0.1805(8) 0.4486(6) 1.1791(6) 0.0278(17) Uani 1 1 d .
C9 C 0.2783(7) 0.4218(6) 1.2896(6) 0.0262(16) Uani 1 1 d .
C10 C 0.250(3) 0.468(2) 1.3840(17) 0.077(7) Uani 0.50 1 d P
H10A H 0.3183 0.4446 1.4502 0.116 Uiso 0.50 1 calc PR
H10B H 0.1595 0.4477 1.3867 0.116 Uiso 0.50 1 calc PR
H10C H 0.2548 0.5413 1.3788 0.116 Uiso 0.50 1 calc PR
C11 C -0.0723(11) 0.0521(9) 0.8007(10) 0.067(3) Uani 1 1 d .
H11A H -0.0543 0.0540 0.7290 0.081 Uiso 1 1 calc R
H11B H -0.0495 -0.0160 0.8326 0.081 Uiso 1 1 calc R
C12 C 0.132(3) 0.4751(11) 0.6427(11) 0.138(9) Uani 1 1 d .
H12A H 0.1306 0.4210 0.5902 0.207 Uiso 1 1 calc R
H12B H 0.2107 0.5190 0.6480 0.207 Uiso 1 1 calc R
H12C H 0.0483 0.5148 0.6186 0.207 Uiso 1 1 calc R
C13 C 0.3422(11) 0.2763(9) 0.9139(12) 0.080(4) Uani 1 1 d .
H13A H 0.4362 0.2524 0.9289 0.121 Uiso 1 1 calc R
H13B H 0.2936 0.2639 0.8374 0.121 Uiso 1 1 calc R
H13C H 0.2969 0.2400 0.9602 0.121 Uiso 1 1 calc R
N1 N 0.3262(7) 0.6550(5) 0.8789(6) 0.0362(16) Uani 1 1 d .
O1 O 0.0485(5) 0.3446(4) 0.9111(5) 0.0419(15) Uani 1 1 d .
O2 O -0.1161(7) 0.3618(5) 0.9897(5) 0.0470(16) Uani 1 1 d .
O3 O 0.0584(6) 0.4610(5) 1.1763(6) 0.0537(18) Uani 1 1 d .
O4 O 0.2277(7) 0.4554(5) 1.1000(5) 0.0530(18) Uani 1 1 d .
O5 O 0.3740(5) 0.5900(4) 0.9530(5) 0.0383(14) Uani 1 1 d .
O6 O 0.2075(6) 0.6404(5) 0.8175(5) 0.0409(14) Uani 1 1 d .
O7 O 0.3932(8) 0.7292(6) 0.8676(6) 0.064(2) Uani 1 1 d .
O8 O 0.1421(7) 0.4341(5) 0.7414(5) 0.0480(16) Uani 1 1 d .
H8 H 0.1451 0.3624 0.7396 0.058 Uiso 1 1 calc R
O9 O 0.3421(5) 0.3814(4) 0.9357(5) 0.0394(14) Uani 1 1 d .
H9 H 0.4297 0.4115 0.9593 0.047 Uiso 1 1 calc R
Ho1 Ho 0.15391(3) 0.49689(2) 0.92257(2) 0.01975(15) Uani 1 1 d .

loop_
_atom_site_aniso_label
_atom_site_aniso_U_11
_atom_site_aniso_U_22
_atom_site_aniso_U_33
_atom_site_aniso_U_23
_atom_site_aniso_U_13
_atom_site_aniso_U_12
C1 0.027(4) 0.021(4) 0.015(4) -0.002(3) -0.008(3) 0.000(3)
C2 0.030(4) 0.023(4) 0.023(4) -0.001(3) -0.002(3) -0.004(3)
C3 0.092(16) 0.030(10) 0.055(13) 0.016(9) 0.039(12) 0.000(10)
C4 0.051(6) 0.055(7) 0.086(9) -0.005(6) 0.012(6) 0.004(5)
C5 0.066(6) 0.035(5) 0.039(6) -0.007(4) -0.020(5) 0.002(5)
C6 0.122(10) 0.032(6) 0.052(7) 0.008(5) -0.042(7) -0.011(6)
C7 0.051(7) 0.091(10) 0.122(12) -0.045(9) 0.019(7) 0.016(7)
C8 0.034(4) 0.021(4) 0.022(4) -0.001(3) -0.002(3) 0.005(3)
C9 0.031(4) 0.029(4) 0.014(4) 0.009(3) -0.001(3) 0.004(3)
C10 0.084(18) 0.12(2) 0.028(11) -0.019(13) 0.010(11) 0.000(16)
C11 0.050(6) 0.071(8) 0.073(8) -0.012(7) 0.006(6) 0.015(6)
C12 0.31(3) 0.071(9) 0.043(8) -0.010(7) 0.073(13) -0.015(13)
C13 0.048(6) 0.063(7) 0.110(11) -0.047(7) -0.010(6) 0.021(5)
N1 0.042(4) 0.038(4) 0.031(4) 0.007(3) 0.014(3) -0.006(3)
O1 0.029(3) 0.036(3) 0.056(4) 0.008(3) 0.004(3) -0.007(2)
O2 0.066(4) 0.039(3) 0.036(4) -0.010(3) 0.014(3) 0.015(3)
O3 0.025(3) 0.043(4) 0.079(5) 0.011(4) -0.008(3) 0.006(3)
O4 0.085(5) 0.048(4) 0.026(3) 0.010(3) 0.017(3) 0.020(4)
O5 0.029(3) 0.041(3) 0.044(4) 0.004(3) 0.010(3) -0.004(2)
O6 0.040(3) 0.047(4) 0.030(3) 0.013(3) 0.001(3) -0.011(3)
O7 0.070(5) 0.062(5) 0.056(5) 0.017(4) 0.009(4) -0.035(4)
O8 0.079(5) 0.043(4) 0.024(3) -0.003(3) 0.017(3) 0.005(3)
O9 0.022(3) 0.042(3) 0.052(4) -0.019(3) 0.007(3) 0.004(2)
Ho1 0.0171(2) 0.0221(2) 0.0194(2) -0.00034(14) 0.00410(14) -0.00036(12)

loop_
_atom_type_symbol
_atom_type_description
_atom_type_scat_dispersion_real
_atom_type_scat_dispersion_imag
_atom_type_scat_source
C C 0.0033 0.0016 'International Tables Vol C Tables 4.2.6.8 and 6.1.1.4'
H H 0.0000 0.0000 'International Tables Vol C Tables 4.2.6.8 and 6.1.1.4'
N N 0.0061 0.0033 'International Tables Vol C Tables 4.2.6.8 and 6.1.1.4'
O O 0.0106 0.0060 'International Tables Vol C Tables 4.2.6.8 and 6.1.1.4'
Ho Ho -0.2175 4.6783 'International Tables Vol C Tables 4.2.6.8 and 6.1.1.4'

loop_
_geom_angle_atom_site_label_1
_geom_angle_atom_site_label_2
_geom_angle_atom_site_label_3
_geom_angle
_geom_angle_site_symmetry_1
_geom_angle_site_symmetry_3
O2 C1 O1 124.7(7) . .
O2 C1 C2 117.9(7) . .
O1 C1 C2 117.4(7) . .
C3 C2 C1 111.2(10) . .
C3 C2 C5 112.2(11) . .
C1 C2 C5 112.9(6) . .
C3 C2 C4 103.9(11) . .
C1 C2 C4 115.0(7) . .
C5 C2 C4 100.9(7) . .
C2 C3 H3A 109.5 . .
C2 C3 H3B 109.5 . .
H3A C3 H3B 109.5 . .
C2 C3 H3C 109.5 . .
H3A C3 H3C 109.5 . .
H3B C3 H3C 109.5 . .
C2 C4 C11 105.7(8) . .
C2 C4 H4A 110.6 . .
C11 C4 H4A 110.6 . .
C2 C4 H4B 110.6 . .
C11 C4 H4B 110.6 . .
H4A C4 H4B 108.7 . .
C6 C5 C2 113.8(9) . .
C6 C5 C9 114.0(9) . 4_565
C2 C5 C9 102.3(7) . 4_565
C6 C5 C7 108.0(10) . .
C2 C5 C7 110.0(9) . .
C9 C5 C7 108.5(9) 4_565 .
C5 C6 H6A 109.5 . .
C5 C6 H6B 109.5 . .
H6A C6 H6B 109.5 . .
C5 C6 H6C 109.5 . .
H6A C6 H6C 109.5 . .
H6B C6 H6C 109.5 . .
C5 C7 H7A 109.5 . .
C5 C7 H7B 109.5 . .
H7A C7 H7B 109.5 . .
C5 C7 H7C 109.5 . .
H7A C7 H7C 109.5 . .
H7B C7 H7C 109.5 . .
O4 C8 O3 125.8(8) . .
O4 C8 C9 118.0(7) . .
O3 C8 C9 116.2(7) . .
C10 C9 C8 116.4(12) . .
C10 C9 C11 104.9(13) . 4_666
C8 C9 C11 113.9(7) . 4_666
C10 C9 C5 104.8(13) . 4_666
C8 C9 C5 112.5(7) . 4_666
C11 C9 C5 103.1(8) 4_666 4_666
C9 C10 H10A 109.5 . .
C9 C10 H10B 109.5 . .
H10A C10 H10B 109.5 . .
C9 C10 H10C 109.5 . .
H10A C10 H10C 109.5 . .
H10B C10 H10C 109.5 . .
C9 C11 C4 104.9(8) 4_565 .
C9 C11 H11A 110.8 4_565 .
C4 C11 H11A 110.8 . .
C9 C11 H11B 110.8 4_565 .
C4 C11 H11B 110.8 . .
H11A C11 H11B 108.8 . .
O8 C12 H12A 109.5 . .
O8 C12 H12B 109.5 . .
H12A C12 H12B 109.5 . .
O8 C12 H12C 109.5 . .
H12A C12 H12C 109.5 . .
H12B C12 H12C 109.5 . .
O9 C13 H13A 109.5 . .
O9 C13 H13B 109.5 . .
H13A C13 H13B 109.5 . .
O9 C13 H13C 109.5 . .
H13A C13 H13C 109.5 . .
H13B C13 H13C 109.5 . .
O7 N1 O6 121.3(7) . .
O7 N1 O5 121.2(7) . .
O6 N1 O5 117.4(6) . .
O7 N1 Ho1 172.6(6) . .
O6 N1 Ho1 58.5(4) . .
O5 N1 Ho1 59.5(4) . .
C1 O1 Ho1 134.2(5) . .
C1 O2 Ho1 152.6(6) . 3_567
C8 O3 Ho1 147.6(6) . 3_567
C8 O4 Ho1 138.1(6) . .
N1 O5 Ho1 94.5(4) . .
N1 O6 Ho1 95.8(4) . .
C12 O8 Ho1 136.5(7) . .
C12 O8 H8 111.8 . .
Ho1 O8 H8 111.8 . .
C13 O9 Ho1 130.4(6) . .
C13 O9 H9 114.8 . .
Ho1 O9 H9 114.8 . .
O3 Ho1 O4 128.3(3) 3_567 .
O3 Ho1 O1 79.5(2) 3_567 .
O4 Ho1 O1 82.3(2) . .
O3 Ho1 O2 78.5(2) 3_567 3_567
O4 Ho1 O2 75.8(2) . 3_567
O1 Ho1 O2 128.0(2) . 3_567
O3 Ho1 O9 144.6(2) 3_567 .
O4 Ho1 O9 75.3(2) . .
O1 Ho1 O9 78.50(19) . .
O2 Ho1 O9 136.7(2) 3_567 .
O3 Ho1 O8 76.7(3) 3_567 .
O4 Ho1 O8 142.4(2) . .
O1 Ho1 O8 75.1(2) . .
O2 Ho1 O8 141.6(2) 3_567 .
O9 Ho1 O8 71.0(2) . .
O3 Ho1 O6 80.4(2) 3_567 .
O4 Ho1 O6 132.4(2) . .
O1 Ho1 O6 145.0(2) . .
O2 Ho1 O6 74.7(2) 3_567 .
O9 Ho1 O6 102.9(2) . .
O8 Ho1 O6 72.6(2) . .
O3 Ho1 O5 130.5(2) 3_567 .
O4 Ho1 O5 86.3(2) . .
O1 Ho1 O5 147.0(2) . .
O2 Ho1 O5 78.0(2) 3_567 .
O9 Ho1 O5 68.6(2) . .
O8 Ho1 O5 96.5(2) . .
O6 Ho1 O5 51.50(19) . .
O3 Ho1 N1 104.9(2) 3_567 .
O4 Ho1 N1 109.0(2) . .
O1 Ho1 N1 159.1(2) . .
O2 Ho1 N1 72.6(2) 3_567 .
O9 Ho1 N1 87.2(2) . .
O8 Ho1 N1 85.9(2) . .
O6 Ho1 N1 25.69(19) . .
O5 Ho1 N1 25.98(19) . .

loop_
_geom_bond_atom_site_label_1
_geom_bond_atom_site_label_2
_geom_bond_distance
_geom_bond_site_symmetry_2
C1 O2 1.238(9) .
C1 O1 1.261(9) .
C1 C2 1.527(10) .
C2 C3 1.478(18) .
C2 C5 1.540(11) .
C2 C4 1.557(13) .
C3 H3A 0.9800 .
C3 H3B 0.9800 .
C3 H3C 0.9800 .
C4 C11 1.581(15) .
C4 H4A 0.9900 .
C4 H4B 0.9900 .
C5 C6 1.478(16) .
C5 C9 1.541(11) 4_565
C5 C7 1.588(15) .
C6 H6A 0.9800 .
C6 H6B 0.9800 .
C6 H6C 0.9800 .
C7 H7A 0.9800 .
C7 H7B 0.9800 .
C7 H7C 0.9800 .
C8 O4 1.247(9) .
C8 O3 1.254(10) .
C8 C9 1.528(10) .
C9 C10 1.46(2) .
C9 C11 1.538(12) 4_666
C9 C5 1.541(12) 4_666
C10 H10A 0.9800 .
C10 H10B 0.9800 .
C10 H10C 0.9800 .
C11 C9 1.538(12) 4_565
C11 H11A 0.9900 .
C11 H11B 0.9900 .
C12 O8 1.356(14) .
C12 H12A 0.9800 .
C12 H12B 0.9800 .
C12 H12C 0.9800 .
C13 O9 1.420(12) .
C13 H13A 0.9800 .
C13 H13B 0.9800 .
C13 H13C 0.9800 .
N1 O7 1.231(9) .
N1 O6 1.262(9) .
N1 O5 1.273(9) .
N1 Ho1 2.897(7) .
O1 Ho1 2.273(5) .
O2 Ho1 2.274(6) 3_567
O3 Ho1 2.255(6) 3_567
O4 Ho1 2.255(6) .
O5 Ho1 2.504(5) .
O6 Ho1 2.483(5) .
O8 Ho1 2.442(6) .
O8 H8 0.9500 .
O9 Ho1 2.430(5) .
O9 H9 0.9500 .
Ho1 O3 2.255(6) 3_567
Ho1 O2 2.274(6) 3_567
